data_7124116
loop_
_publ_author_name
'L\"ow, Henrik'
'Mena-Osteritz, Elena'
'von Delius, Max'

_publ_section_title
;
 Self-templated synthesis of an orthoformate in,in-cryptand and its
 bridgehead inversion by dynamic covalent exchange
;
_journal_name_full 'Chemical Communications'
_journal_paper_doi 10.1039/C9CC05968G
_journal_year 2019
_chemical_formula_moiety 'C14 H26 O9'
_chemical_formula_sum 'C14 H26 O9'
_chemical_formula_weight 338.35
_chemical_name_systematic (2,5,8,10,13,16,17,20,23-nonaoxabicyclo[7.7.7]tricosane)
_space_group_crystal_system monoclinic
_space_group_IT_number 14
_space_group_name_Hall '-P 2ybc'
_space_group_name_H-M_alt 'P 1 21/c 1'
_symmetry_space_group_name_Hall '-P 2ybc'
_symmetry_space_group_name_H-M 'P 1 21/c 1'
_atom_sites_solution_hydrogens geom
_atom_sites_solution_primary direct
_audit_creation_date 2018-10-30
_audit_creation_method
;
Olex2 1.2
(compiled 2018.05.29 svn.r3508 for OlexSys, GUI svn.r5506)
;
_audit_update_record
;
2018-10-30 deposited with the CCDC.    2019-08-14 downloaded from the CCDC.
;
_cell_angle_alpha 90
_cell_angle_beta 113.530(4)
_cell_angle_gamma 90
_cell_formula_units_Z 4
_cell_length_a 14.9352(5)
_cell_length_b 8.20386(19)
_cell_length_c 14.9002(4)
_cell_measurement_reflns_used 5494
_cell_measurement_temperature 150.00(10)
_cell_measurement_theta_max 73.9010
_cell_measurement_theta_min 5.9820
_cell_volume 1673.86(10)
_computing_cell_refinement 'CrysAlisPro 1.171.38.46 (Rigaku OD, 2015)'
_computing_data_collection 'CrysAlisPro 1.171.38.46 (Rigaku OD, 2015)'
_computing_data_reduction 'CrysAlisPro 1.171.38.46 (Rigaku OD, 2015)'
_computing_molecular_graphics 'Olex2 (Dolomanov et al., 2009)'
_computing_publication_material 'Olex2 (Dolomanov et al., 2009)'
_computing_structure_refinement 'ShelXL (Sheldrick, 2015)'
_computing_structure_solution 'ShelXS (Sheldrick, 2008)'
_diffrn_ambient_environment N~2~
_diffrn_ambient_temperature 150.00(10)
_diffrn_detector 'CCD plate'
_diffrn_detector_area_resol_mean 10.3385
_diffrn_detector_type Atlas
_diffrn_measured_fraction_theta_full 0.999
_diffrn_measured_fraction_theta_max 0.979
_diffrn_measurement_details
;
List of Runs (angles in degrees, time in seconds):

  # Type    Start    End  Width  t~exp~   \w     \q     \k     \f   Frames
#--------------------------------------------------------------------------
  1  \w    -69.00  11.00   1.00    1.00    --  -43.00  57.00   0.00   80
  2  \w    -81.00 -55.00   1.00    1.00    --  -43.00 125.00-180.00   26
  3  \w   -118.00 -10.00   1.00    1.00    --  -43.00 -77.00-150.00  108
  4  \w     15.00  40.00   1.00    1.00    --   43.00 -99.00-180.00   25
  5  \w     44.00 124.00   1.00    1.00    --  107.13 -61.00-120.00   80
  6  \w     78.00 120.00   1.00    1.00    --  107.13-125.00 -60.00   42
  7  \w     84.00 110.00   1.00    1.00    --  107.13-125.00  90.00   26
  8  \w     76.00 138.00   1.00    1.00    --  107.13 -77.00 120.00   62
  9  \w     71.00 161.00   1.00    1.00    --  107.13  15.00 -30.00   90
 10  \w    150.00 175.00   1.00    1.00    --  107.13  45.00 -90.00   25
 11  \w     91.00 178.00   1.00    1.00    --  107.13  61.00-150.00   87
 12  \w     85.00 114.00   1.00    1.00    --  107.13  45.00 -90.00   29
 13  \w     36.00 131.00   1.00    1.00    --  107.13 -45.00  60.00   95
 14  \w     35.00 109.00   1.00    1.00    --  107.13 -95.00  90.00   74
 15  \w     26.00  82.00   1.00    1.00    --   43.00-125.00 120.00   56
 16  \w     96.00 176.00   1.00    1.00    --  107.13 125.00 150.00   80
 17  \w     96.00 136.00   1.00    1.00    --  107.13 125.00 120.00   40
 18  \w   -123.00 -80.00   1.00    1.00    --  -43.00 -99.00 -30.00   43
 19  \w   -121.00 -83.00   1.00    1.00    --  -43.00 -99.00 -90.00   38
;
_diffrn_measurement_device 'four-circle diffractometer'
_diffrn_measurement_device_type 'SuperNova, Dual, Cu at zero, Atlas'
_diffrn_measurement_method '\w scans'
_diffrn_orient_matrix_type 'CrysAlisPro convention (1999,Acta A55,543-557)'
_diffrn_orient_matrix_UB_11 -0.0763446000
_diffrn_orient_matrix_UB_12 -0.0958864000
_diffrn_orient_matrix_UB_13 -0.0851446000
_diffrn_orient_matrix_UB_21 0.0425014000
_diffrn_orient_matrix_UB_22 -0.1612700000
_diffrn_orient_matrix_UB_23 0.0527053000
_diffrn_orient_matrix_UB_31 -0.0708834000
_diffrn_orient_matrix_UB_32 0.0066191000
_diffrn_orient_matrix_UB_33 0.0518747000
_diffrn_radiation_monochromator mirror
_diffrn_radiation_probe x-ray
_diffrn_radiation_type CuK\a
_diffrn_radiation_wavelength 1.54184
_diffrn_reflns_av_R_equivalents 0.0338
_diffrn_reflns_av_unetI/netI 0.0264
_diffrn_reflns_Laue_measured_fraction_full 0.999
_diffrn_reflns_Laue_measured_fraction_max 0.979
_diffrn_reflns_limit_h_max 13
_diffrn_reflns_limit_h_min -18
_diffrn_reflns_limit_k_max 8
_diffrn_reflns_limit_k_min -10
_diffrn_reflns_limit_l_max 18
_diffrn_reflns_limit_l_min -14
_diffrn_reflns_number 10016
_diffrn_reflns_point_group_measured_fraction_full 0.999
_diffrn_reflns_point_group_measured_fraction_max 0.979
_diffrn_reflns_theta_full 67.684
_diffrn_reflns_theta_max 74.086
_diffrn_reflns_theta_min 5.975
_diffrn_source 'micro-focus sealed X-ray tube'
_diffrn_source_type 'SuperNova (Cu) X-ray Source'
_exptl_absorpt_coefficient_mu 0.959
_exptl_absorpt_correction_T_max 1.00000
_exptl_absorpt_correction_T_min 0.72213
_exptl_absorpt_correction_type multi-scan
_exptl_absorpt_process_details
;
CrysAlisPro 1.171.38.46 (Rigaku Oxford Diffraction, 2015)
Empirical absorption correction using spherical harmonics,
 implemented in SCALE3 ABSPACK scaling algorithm.
;
_exptl_crystal_colour 'clear light colourless'
_exptl_crystal_colour_lustre clear
_exptl_crystal_colour_modifier light
_exptl_crystal_colour_primary colourless
_exptl_crystal_density_diffrn 1.343
_exptl_crystal_description block
_exptl_crystal_F_000 728
_exptl_crystal_preparation 'Di-ethyl ether solution'
_exptl_crystal_recrystallization_method 'Solvent layering'
_exptl_crystal_size_max 0.228
_exptl_crystal_size_mid 0.197
_exptl_crystal_size_min 0.168
_refine_diff_density_max 0.262
_refine_diff_density_min -0.211
_refine_diff_density_rms 0.043
_refine_ls_extinction_coef 0.0015(2)
_refine_ls_extinction_expression Fc^*^=kFc[1+0.001xFc^2^\l^3^/sin(2\q)]^-1/4^
_refine_ls_extinction_method 'SHELXL-2016/6 (Sheldrick 2016)'
_refine_ls_goodness_of_fit_ref 1.054
_refine_ls_hydrogen_treatment constr
_refine_ls_matrix_type full
_refine_ls_number_parameters 209
_refine_ls_number_reflns 3329
_refine_ls_number_restraints 0
_refine_ls_restrained_S_all 1.054
_refine_ls_R_factor_all 0.0434
_refine_ls_R_factor_gt 0.0357
_refine_ls_shift/su_max 0.001
_refine_ls_shift/su_mean 0.000
_refine_ls_structure_factor_coef Fsqd
_refine_ls_weighting_details 'w=1/[\s^2^(Fo^2^)+(0.0548P)^2^+0.2988P] where P=(Fo^2^+2Fc^2^)/3'
_refine_ls_weighting_scheme calc
_refine_ls_wR_factor_gt 0.0980
_refine_ls_wR_factor_ref 0.1039
_reflns_Friedel_coverage 0.000
_reflns_number_gt 2862
_reflns_number_total 3329
_reflns_threshold_expression 'I > 2\s(I)'
_cod_data_source_file c9cc05968g2.cif
_cod_data_source_block hlo17112
_cod_original_cell_volume 1673.87(9)
_cod_database_code 7124116
_shelx_shelxl_version_number 2016/6
_chemical_oxdiff_formula 'C14 H26 O9'
_shelx_space_group_comment
;
The symmetry employed for this shelxl refinement is uniquely defined
by the following loop, which should always be used as a source of
symmetry information in preference to the above space-group names.
They are only intended as comments.
;
_shelx_estimated_absorpt_t_max 0.856
_shelx_estimated_absorpt_t_min 0.811
_reflns_odcompleteness_completeness 99.78
_reflns_odcompleteness_iscentric 1
_reflns_odcompleteness_theta 66.97
_olex2_refinement_description
;
1. Fixed Uiso
 At 1.2 times of:
  All C(H) groups, All C(H,H) groups
2.a Ternary CH refined with riding coordinates:
 C1(H1), C3(H3)
2.b Secondary CH2 refined with riding coordinates:
 C2(H2A,H2B), C4(H4A,H4B), C5(H5A,H5B), C6(H6A,H6B), C7(H7A,H7B), C8(H8A,H8B),
 C9(H9A,H9B), C10(H10A,H10B), C11(H11A,H11B), C12(H12A,H12B), C13(H13A,H13B),
 C14(H14A,H14B)
;
_olex2_date_sample_data_collection 2017-12-13
_olex2_submission_special_instructions 'No special instructions were received'
_oxdiff_exptl_absorpt_empirical_details
;
Empirical correction (ABSPACK) includes:
- Absorption correction using spherical harmonics
- Frame scaling
;
_oxdiff_exptl_absorpt_empirical_full_max 3.490
_oxdiff_exptl_absorpt_empirical_full_min 0.625

loop_
_space_group_symop_operation_xyz
'x, y, z'
'-x, y+1/2, -z+1/2'
'-x, -y, -z'
'x, -y-1/2, z-1/2'

loop_
_atom_site_label
_atom_site_type_symbol
_atom_site_fract_x
_atom_site_fract_y
_atom_site_fract_z
_atom_site_U_iso_or_equiv
_atom_site_adp_type
_atom_site_occupancy
_atom_site_site_symmetry_order
_atom_site_calc_flag
_atom_site_refinement_flags_posn
O1 O 0.14139(7) 0.70680(11) 0.45410(6) 0.0317(2) Uani 1 1 d .
O2 O 0.27551(7) 1.04327(11) 0.62364(6) 0.0287(2) Uani 1 1 d .
O3 O 0.41226(7) 0.78059(11) 0.69542(6) 0.0281(2) Uani 1 1 d .
O4 O 0.31222(7) 0.57611(11) 0.61361(7) 0.0335(2) Uani 1 1 d .
O5 O 0.05588(7) 0.97854(12) 0.33653(7) 0.0348(2) Uani 1 1 d .
O6 O 0.42920(7) 0.66695(13) 0.56520(7) 0.0351(2) Uani 1 1 d .
O7 O 0.11168(8) 1.17358(12) 0.45235(8) 0.0421(3) Uani 1 1 d .
O8 O 0.34377(8) 0.93140(14) 0.42737(7) 0.0393(3) Uani 1 1 d .
O9 O 0.17658(8) 1.14709(13) 0.34001(7) 0.0452(3) Uani 1 1 d .
C1 C 0.36079(9) 0.71518(15) 0.60232(9) 0.0262(3) Uani 1 1 d .
H1 H 0.314707 0.794720 0.559093 0.031 Uiso 1 1 calc R
C2 C 0.07180(10) 0.68480(16) 0.35663(9) 0.0317(3) Uani 1 1 d .
H2A H 0.006713 0.675426 0.355749 0.038 Uiso 1 1 calc R
H2B H 0.086075 0.585988 0.329080 0.038 Uiso 1 1 calc R
C3 C 0.13959(11) 1.06060(16) 0.39861(9) 0.0323(3) Uani 1 1 d .
H3 H 0.188223 0.984326 0.441832 0.039 Uiso 1 1 calc R
C4 C 0.36547(10) 1.06128(17) 0.70579(9) 0.0310(3) Uani 1 1 d .
H4A H 0.356923 1.035119 0.765374 0.037 Uiso 1 1 calc R
H4B H 0.388031 1.173059 0.710307 0.037 Uiso 1 1 calc R
C5 C 0.07744(11) 0.83049(17) 0.29775(9) 0.0343(3) Uani 1 1 d .
H5A H 0.142471 0.837498 0.298245 0.041 Uiso 1 1 calc R
H5B H 0.031387 0.817117 0.230409 0.041 Uiso 1 1 calc R
C6 C 0.43900(10) 0.94835(16) 0.69390(9) 0.0294(3) Uani 1 1 d .
H6A H 0.444267 0.971471 0.632342 0.035 Uiso 1 1 calc R
H6B H 0.502411 0.967455 0.746321 0.035 Uiso 1 1 calc R
C7 C 0.21983(11) 0.61215(17) 0.61729(10) 0.0330(3) Uani 1 1 d .
H7A H 0.219398 0.724735 0.636993 0.040 Uiso 1 1 calc R
H7B H 0.210875 0.543301 0.665985 0.040 Uiso 1 1 calc R
C8 C 0.13663(11) 0.58501(17) 0.51946(10) 0.0358(3) Uani 1 1 d .
H8A H 0.141836 0.477770 0.494544 0.043 Uiso 1 1 calc R
H8B H 0.074773 0.591646 0.526207 0.043 Uiso 1 1 calc R
C9 C 0.10785(11) 1.1080(2) 0.53943(11) 0.0429(4) Uani 1 1 d .
H9A H 0.097113 0.991293 0.531432 0.051 Uiso 1 1 calc R
H9B H 0.052735 1.155365 0.548875 0.051 Uiso 1 1 calc R
C10 C 0.19930(12) 1.1393(2) 0.62908(11) 0.0420(4) Uani 1 1 d .
H10A H 0.216521 1.253874 0.632612 0.050 Uiso 1 1 calc R
H10B H 0.188825 1.111377 0.687403 0.050 Uiso 1 1 calc R
C11 C 0.34612(13) 1.0798(2) 0.37918(10) 0.0461(4) Uani 1 1 d .
H11A H 0.328239 1.059797 0.310001 0.055 Uiso 1 1 calc R
H11B H 0.411522 1.125118 0.406483 0.055 Uiso 1 1 calc R
C12 C 0.27618(13) 1.1963(2) 0.39253(11) 0.0462(4) Uani 1 1 d .
H12A H 0.289607 1.204615 0.461661 0.055 Uiso 1 1 calc R
H12B H 0.285643 1.303330 0.370006 0.055 Uiso 1 1 calc R
C13 C 0.40002(12) 0.8046(2) 0.41093(10) 0.0459(4) Uani 1 1 d .
H13A H 0.468359 0.835645 0.436979 0.055 Uiso 1 1 calc R
H13B H 0.378728 0.785568 0.341209 0.055 Uiso 1 1 calc R
C14 C 0.38759(12) 0.6525(2) 0.46022(10) 0.0423(4) Uani 1 1 d .
H14A H 0.318534 0.627996 0.437938 0.051 Uiso 1 1 calc R
H14B H 0.418480 0.562319 0.441444 0.051 Uiso 1 1 calc R

loop_
_atom_site_aniso_label
_atom_site_aniso_U_11
_atom_site_aniso_U_22
_atom_site_aniso_U_33
_atom_site_aniso_U_23
_atom_site_aniso_U_13
_atom_site_aniso_U_12
O1 0.0341(5) 0.0258(5) 0.0268(4) 0.0017(4) 0.0032(4) -0.0087(4)
O2 0.0294(5) 0.0282(4) 0.0257(4) -0.0052(3) 0.0081(4) 0.0019(4)
O3 0.0324(5) 0.0285(5) 0.0204(4) 0.0001(3) 0.0074(4) 0.0015(4)
O4 0.0366(5) 0.0220(4) 0.0362(5) 0.0028(4) 0.0085(4) 0.0015(4)
O5 0.0317(5) 0.0293(5) 0.0311(5) 0.0004(4) -0.0003(4) 0.0006(4)
O6 0.0308(5) 0.0454(6) 0.0265(5) -0.0071(4) 0.0086(4) 0.0088(4)
O7 0.0444(6) 0.0264(5) 0.0409(5) -0.0035(4) 0.0017(5) 0.0075(4)
O8 0.0440(6) 0.0518(6) 0.0280(5) 0.0022(4) 0.0206(4) -0.0054(5)
O9 0.0497(7) 0.0410(6) 0.0294(5) 0.0133(4) -0.0004(5) -0.0133(5)
C1 0.0278(6) 0.0255(6) 0.0231(6) -0.0005(5) 0.0078(5) 0.0032(5)
C2 0.0301(7) 0.0297(7) 0.0285(6) -0.0063(5) 0.0046(5) -0.0053(5)
C3 0.0348(7) 0.0243(6) 0.0276(6) 0.0033(5) 0.0017(5) -0.0005(5)
C4 0.0338(7) 0.0299(7) 0.0256(6) -0.0059(5) 0.0078(5) -0.0011(5)
C5 0.0370(8) 0.0359(7) 0.0233(6) -0.0032(5) 0.0052(5) -0.0039(6)
C6 0.0275(7) 0.0324(7) 0.0262(6) -0.0029(5) 0.0087(5) -0.0049(5)
C7 0.0380(8) 0.0274(6) 0.0323(7) 0.0058(5) 0.0126(6) -0.0046(6)
C8 0.0379(8) 0.0266(6) 0.0381(7) 0.0051(6) 0.0101(6) -0.0085(6)
C9 0.0328(8) 0.0464(9) 0.0458(8) -0.0124(7) 0.0119(7) 0.0089(7)
C10 0.0403(8) 0.0425(8) 0.0386(8) -0.0131(6) 0.0110(7) 0.0112(7)
C11 0.0497(9) 0.0651(11) 0.0208(6) 0.0014(6) 0.0113(6) -0.0276(8)
C12 0.0564(10) 0.0418(8) 0.0299(7) 0.0080(6) 0.0062(7) -0.0223(8)
C13 0.0375(8) 0.0804(12) 0.0243(6) -0.0103(7) 0.0169(6) -0.0012(8)
C14 0.0389(8) 0.0565(9) 0.0293(7) -0.0164(6) 0.0113(6) 0.0077(7)

loop_
_atom_type_symbol
_atom_type_description
_atom_type_scat_dispersion_real
_atom_type_scat_dispersion_imag
_atom_type_scat_source
C C 0.0181 0.0091 'International Tables Vol C Tables 4.2.6.8 and 6.1.1.4'
H H 0.0000 0.0000 'International Tables Vol C Tables 4.2.6.8 and 6.1.1.4'
O O 0.0492 0.0322 'International Tables Vol C Tables 4.2.6.8 and 6.1.1.4'

loop_
_geom_angle_atom_site_label_1
_geom_angle_atom_site_label_2
_geom_angle_atom_site_label_3
_geom_angle
C8 O1 C2 113.35(10)
C10 O2 C4 113.54(10)
C1 O3 C6 113.50(9)
C1 O4 C7 112.95(10)
C3 O5 C5 112.90(11)
C1 O6 C14 112.74(10)
C3 O7 C9 113.68(11)
C13 O8 C11 113.90(12)
C3 O9 C12 112.60(10)
O3 C1 O4 107.48(9)
O3 C1 O6 107.58(10)
O4 C1 O6 108.22(10)
O1 C2 C5 107.87(10)
O5 C3 O9 107.67(10)
O7 C3 O5 107.91(12)
O7 C3 O9 107.74(11)
O2 C4 C6 108.63(10)
O5 C5 C2 111.32(11)
O3 C6 C4 111.63(11)
O4 C7 C8 111.53(12)
O1 C8 C7 108.21(11)
O7 C9 C10 113.04(14)
O2 C10 C9 108.69(11)
O8 C11 C12 108.85(12)
O9 C12 C11 112.12(13)
O8 C13 C14 109.19(11)
O6 C14 C13 112.34(13)

loop_
_geom_bond_atom_site_label_1
_geom_bond_atom_site_label_2
_geom_bond_distance
O1 C2 1.4201(15)
O1 C8 1.4166(16)
O2 C4 1.4185(16)
O2 C10 1.4131(17)
O3 C1 1.3970(14)
O3 C6 1.4358(16)
O4 C1 1.3978(16)
O4 C7 1.4335(18)
O5 C3 1.3959(17)
O5 C5 1.4357(17)
O6 C1 1.3991(16)
O6 C14 1.4392(16)
O7 C3 1.3931(18)
O7 C9 1.427(2)
O8 C11 1.4206(19)
O8 C13 1.419(2)
O9 C3 1.3986(17)
O9 C12 1.435(2)
C2 C5 1.5048(19)
C4 C6 1.5005(19)
C7 C8 1.5074(19)
C9 C10 1.503(2)
C11 C12 1.487(3)
C13 C14 1.497(2)
